data_2229958
loop_
_publ_author_name
'Guan, Shengzhou'
'Nie, Wanli'
'Borzov, Maxim V.'

_publ_section_title
;
 Trichlorido(tetrahydrofuran){(1,2,3,3a,7a-\h)-1-[2-(1-trimethylsilyl-1<i>H</i>-imidazol-2-yl-\k<i>N</i>^3^)-1-methylpropyl]indenyl}zirconium(IV)
;
_journal_coeditor_code DN2668
_journal_issue 5
_journal_name_full 'Acta Crystallographica Section E'
_journal_page_first m540
_journal_page_last m541
_journal_paper_doi 10.1107/S1600536811012037
_journal_volume 67
_journal_year 2011
_chemical_formula_iupac '[Zr Cl3 (C19 H25 N2 Si) (C4 H8 O)]'
_chemical_formula_moiety 'C23 H33 Cl3 N2 O Si Zr'
_chemical_formula_sum 'C23 H33 Cl3 N2 O Si Zr'
_chemical_formula_weight 579.17
_chemical_name_systematic
;
Trichlorido(tetrahydrofuran){(1,2,3,3a,7a-\h)-1-[2-(1-trimethylsilyl-
1<i>H</i>-imidazol-2-yl-\k<i>N</i>^3^)-1-methylpropyl]indenyl}zirconium(IV)
;
_space_group_IT_number 2
_symmetry_cell_setting triclinic
_symmetry_space_group_name_Hall '-P 1'
_symmetry_space_group_name_H-M 'P -1'
_atom_sites_solution_hydrogens geom
_atom_sites_solution_primary direct
_atom_sites_solution_secondary difmap
_audit_creation_method SHELXL-97
_cell_angle_alpha 102.7200(10)
_cell_angle_beta 101.4160(10)
_cell_angle_gamma 110.4560(10)
_cell_formula_units_Z 2
_cell_length_a 10.6274(8)
_cell_length_b 10.9496(7)
_cell_length_c 13.1397(9)
_cell_measurement_reflns_used 7558
_cell_measurement_temperature 296(2)
_cell_measurement_theta_max 30.49
_cell_measurement_theta_min 2.23
_cell_volume 1332.73(16)
_computing_cell_refinement 'SAINT (Bruker, 2007)'
_computing_data_collection 'APEX2 (Bruker, 2007)'
_computing_data_reduction 'SAINT (Bruker, 2007)'
_computing_molecular_graphics
;
SHELXTL (Sheldrick, 2008) and OLEX2 (Dolomanov <i>et al.</i>,
2009)
;
_computing_publication_material
;
SHELXTL (Sheldrick, 2008) and OLEX2 (Dolomanov <i>et al.</i>,
2009)
;
_computing_structure_refinement 'SHELXL97 (Sheldrick, 2008)'
_computing_structure_solution 'SHELXS97 (Sheldrick, 2008)'
_diffrn_ambient_temperature 296(2)
_diffrn_detector_area_resol_mean 8.333
_diffrn_measured_fraction_theta_full 0.981
_diffrn_measured_fraction_theta_max 0.981
_diffrn_measurement_device_type 'Bruker SMART APEXII'
_diffrn_measurement_method 'phi and omega scans'
_diffrn_radiation_monochromator graphite
_diffrn_radiation_source 'fine-focus sealed tube'
_diffrn_radiation_type MoK\a
_diffrn_radiation_wavelength 0.71073
_diffrn_reflns_av_R_equivalents 0.0000
_diffrn_reflns_av_sigmaI/netI 0.0506
_diffrn_reflns_limit_h_max 12
_diffrn_reflns_limit_h_min -12
_diffrn_reflns_limit_k_max 12
_diffrn_reflns_limit_k_min -13
_diffrn_reflns_limit_l_max 15
_diffrn_reflns_limit_l_min 0
_diffrn_reflns_number 4871
_diffrn_reflns_theta_full 25.50
_diffrn_reflns_theta_max 25.50
_diffrn_reflns_theta_min 1.67
_diffrn_standards_number 0
_exptl_absorpt_coefficient_mu 0.776
_exptl_absorpt_correction_T_max 0.8991
_exptl_absorpt_correction_T_min 0.7729
_exptl_absorpt_correction_type multi-scan
_exptl_absorpt_process_details '(TWINABS; Sheldrick, 1996)'
_exptl_crystal_colour yellow
_exptl_crystal_density_diffrn 1.443
_exptl_crystal_description block
_exptl_crystal_F_000 596
_exptl_crystal_size_max 0.35
_exptl_crystal_size_mid 0.24
_exptl_crystal_size_min 0.14
_refine_diff_density_max 0.424
_refine_diff_density_min -0.518
_refine_ls_extinction_method none
_refine_ls_goodness_of_fit_ref 1.003
_refine_ls_hydrogen_treatment constr
_refine_ls_matrix_type full
_refine_ls_number_parameters 286
_refine_ls_number_reflns 4871
_refine_ls_number_restraints 0
_refine_ls_restrained_S_all 1.003
_refine_ls_R_factor_all 0.0564
_refine_ls_R_factor_gt 0.0366
_refine_ls_shift/su_max 0.001
_refine_ls_shift/su_mean 0.000
_refine_ls_structure_factor_coef Fsqd
_refine_ls_weighting_details 'calc w=1/[\s^2^(Fo^2^)+(0.0479P)^2^+0.0000P] where P=(Fo^2^+2Fc^2^)/3'
_refine_ls_weighting_scheme calc
_refine_ls_wR_factor_gt 0.0872
_refine_ls_wR_factor_ref 0.0925
_reflns_number_gt 3757
_reflns_number_total 4871
_reflns_threshold_expression I>2\s(I)
_cod_data_source_file dn2668.cif
_cod_data_source_block I
_cod_database_code 2229958
_cod_database_fobs_code 2229958

loop_
_symmetry_equiv_pos_as_xyz
'x, y, z'
'-x, -y, -z'

loop_
_atom_site_type_symbol
_atom_site_label
_atom_site_fract_x
_atom_site_fract_y
_atom_site_fract_z
_atom_site_U_iso_or_equiv
_atom_site_adp_type
_atom_site_calc_flag
_atom_site_refinement_flags
_atom_site_occupancy
_atom_site_disorder_assembly
_atom_site_disorder_group
Zr Zr1 0.61824(3) 0.79166(3) 0.25770(2) 0.03334(11) Uani d . 1 . .
Cl Cl1 0.58498(10) 0.81107(9) 0.07182(6) 0.0502(2) Uani d . 1 . .
Cl Cl2 0.41444(10) 0.56691(9) 0.19730(8) 0.0583(3) Uani d . 1 . .
Cl Cl3 0.72883(11) 0.73742(10) 0.41743(7) 0.0576(3) Uani d . 1 . .
Si Si1 1.16456(10) 1.26377(10) 0.27386(8) 0.0435(2) Uani d . 1 . .
O O1 0.7140(2) 0.6414(2) 0.17924(17) 0.0433(6) Uani d . 1 . .
N N1 1.0468(3) 1.1115(2) 0.2942(2) 0.0372(6) Uani d . 1 . .
N N2 0.8520(3) 0.9395(2) 0.2879(2) 0.0374(6) Uani d . 1 . .
C C1 0.9063(3) 1.0650(3) 0.2797(2) 0.0359(7) Uani d . 1 . .
C C2 1.0824(4) 1.0052(3) 0.3115(3) 0.0446(8) Uani d . 1 . .
H H2 1.1715 1.0049 0.3227 0.054 Uiso calc R 1 . .
C C3 0.9655(4) 0.9038(3) 0.3092(3) 0.0441(8) Uani d . 1 . .
H H3 0.9608 0.8215 0.3202 0.053 Uiso calc R 1 . .
C C4 0.8250(3) 1.1502(3) 0.2676(3) 0.0394(8) Uani d . 1 . .
H H4A 0.7514 1.1065 0.1979 0.047 Uiso calc R 1 . .
H H4B 0.8872 1.2394 0.2675 0.047 Uiso calc R 1 . .
C C5 0.7574(3) 1.1697(3) 0.3619(3) 0.0396(8) Uani d . 1 . .
C C6 0.7087(4) 1.2867(3) 0.3612(3) 0.0550(10) Uani d . 1 . .
H H6A 0.7895 1.3723 0.3820 0.083 Uiso calc R 1 . .
H H6B 0.6558 1.2915 0.4122 0.083 Uiso calc R 1 . .
H H6C 0.6506 1.2692 0.2892 0.083 Uiso calc R 1 . .
C C7 0.8677(4) 1.2122(4) 0.4726(3) 0.0531(9) Uani d . 1 . .
H H7A 0.9000 1.1409 0.4751 0.080 Uiso calc R 1 . .
H H7B 0.8264 1.2266 0.5304 0.080 Uiso calc R 1 . .
H H7C 0.9459 1.2957 0.4817 0.080 Uiso calc R 1 . .
C C8 0.6332(3) 1.0379(3) 0.3445(3) 0.0386(8) Uani d . 1 . .
C C9 0.6119(4) 0.9614(3) 0.4176(3) 0.0443(8) Uani d . 1 . .
H H9 0.6769 0.9818 0.4845 0.053 Uiso calc R 1 . .
C C10 0.4812(4) 0.8516(4) 0.3765(3) 0.0474(9) Uani d . 1 . .
H H10 0.4471 0.7835 0.4080 0.057 Uiso calc R 1 . .
C C11 0.4082(4) 0.8617(3) 0.2776(3) 0.0454(8) Uani d . 1 . .
C C12 0.5011(4) 0.9761(3) 0.2561(3) 0.0398(8) Uani d . 1 . .
C C13 0.4532(4) 1.0101(3) 0.1619(3) 0.0476(9) Uani d . 1 . .
H H13 0.5130 1.0835 0.1458 0.057 Uiso calc R 1 . .
C C14 0.3188(4) 0.9340(4) 0.0952(3) 0.0600(10) Uani d . 1 . .
H H14 0.2864 0.9571 0.0343 0.072 Uiso calc R 1 . .
C C15 0.2277(4) 0.8205(4) 0.1171(3) 0.0663(11) Uani d . 1 . .
H H15 0.1364 0.7703 0.0701 0.080 Uiso calc R 1 . .
C C16 0.2693(4) 0.7831(4) 0.2038(3) 0.0576(10) Uani d . 1 . .
H H16 0.2083 0.7066 0.2158 0.069 Uiso calc R 1 . .
C C17 1.1715(4) 1.4208(4) 0.3664(3) 0.0639(11) Uani d . 1 . .
H H17A 1.0850 1.4302 0.3421 0.096 Uiso calc R 1 . .
H H17B 1.2488 1.4992 0.3660 0.096 Uiso calc R 1 . .
H H17C 1.1844 1.4149 0.4393 0.096 Uiso calc R 1 . .
C C18 1.3399(4) 1.2627(4) 0.3076(4) 0.0705(12) Uani d . 1 . .
H H18A 1.3647 1.2576 0.3804 0.106 Uiso calc R 1 . .
H H18B 1.4075 1.3453 0.3034 0.106 Uiso calc R 1 . .
H H18C 1.3392 1.1845 0.2566 0.106 Uiso calc R 1 . .
C C19 1.0933(5) 1.2434(5) 0.1285(3) 0.0937(17) Uani d . 1 . .
H H19A 1.1033 1.1674 0.0837 0.141 Uiso calc R 1 . .
H H19B 1.1440 1.3258 0.1136 0.141 Uiso calc R 1 . .
H H19C 0.9954 1.2265 0.1124 0.141 Uiso calc R 1 . .
C C20 0.6892(6) 0.5070(4) 0.1915(4) 0.0815(15) Uani d . 1 . .
H H20A 0.7063 0.5130 0.2682 0.098 Uiso calc R 1 . .
H H20B 0.5925 0.4431 0.1522 0.098 Uiso calc R 1 . .
C C21 0.7848(6) 0.4608(5) 0.1475(5) 0.0927(17) Uani d . 1 . .
H H21A 0.7346 0.3666 0.0995 0.111 Uiso calc R 1 . .
H H21B 0.8587 0.4645 0.2064 0.111 Uiso calc R 1 . .
C C22 0.8460(5) 0.5506(4) 0.0862(4) 0.0704(12) Uani d . 1 . .
H H22A 0.8309 0.4973 0.0120 0.085 Uiso calc R 1 . .
H H22B 0.9464 0.6030 0.1213 0.085 Uiso calc R 1 . .
C C23 0.7710(4) 0.6442(4) 0.0868(3) 0.0541(10) Uani d . 1 . .
H H23A 0.8359 0.7368 0.0961 0.065 Uiso calc R 1 . .
H H23B 0.6958 0.6117 0.0188 0.065 Uiso calc R 1 . .

loop_
_atom_site_aniso_label
_atom_site_aniso_U_11
_atom_site_aniso_U_22
_atom_site_aniso_U_33
_atom_site_aniso_U_12
_atom_site_aniso_U_13
_atom_site_aniso_U_23
Zr1 0.03764(19) 0.03099(18) 0.03008(17) 0.01108(14) 0.01052(13) 0.01184(13)
Cl1 0.0690(6) 0.0556(5) 0.0356(4) 0.0332(5) 0.0162(4) 0.0191(4)
Cl2 0.0513(6) 0.0393(5) 0.0695(6) 0.0047(4) 0.0176(5) 0.0127(5)
Cl3 0.0765(7) 0.0664(6) 0.0411(5) 0.0357(5) 0.0168(5) 0.0286(5)
Si1 0.0380(5) 0.0431(5) 0.0452(5) 0.0107(4) 0.0134(4) 0.0151(4)
O1 0.0578(15) 0.0310(12) 0.0447(13) 0.0179(11) 0.0201(11) 0.0155(10)
N1 0.0359(15) 0.0346(14) 0.0433(15) 0.0148(12) 0.0134(12) 0.0144(12)
N2 0.0402(16) 0.0342(15) 0.0379(15) 0.0158(13) 0.0088(12) 0.0130(12)
C1 0.0377(19) 0.0373(18) 0.0351(17) 0.0167(15) 0.0120(15) 0.0133(14)
C2 0.0365(19) 0.042(2) 0.056(2) 0.0199(17) 0.0105(16) 0.0130(17)
C3 0.046(2) 0.0373(19) 0.049(2) 0.0212(17) 0.0092(17) 0.0112(16)
C4 0.0344(18) 0.0351(18) 0.0488(19) 0.0127(15) 0.0122(15) 0.0164(15)
C5 0.0403(19) 0.0336(17) 0.0412(18) 0.0164(15) 0.0087(15) 0.0061(15)
C6 0.053(2) 0.043(2) 0.072(3) 0.0251(18) 0.020(2) 0.0125(19)
C7 0.048(2) 0.048(2) 0.045(2) 0.0122(18) 0.0049(17) 0.0010(17)
C8 0.0371(19) 0.0379(18) 0.0396(18) 0.0159(15) 0.0128(15) 0.0080(15)
C9 0.051(2) 0.047(2) 0.0324(17) 0.0199(18) 0.0137(16) 0.0091(15)
C10 0.051(2) 0.048(2) 0.049(2) 0.0180(18) 0.0258(18) 0.0198(17)
C11 0.041(2) 0.045(2) 0.053(2) 0.0183(17) 0.0202(17) 0.0128(17)
C12 0.0380(19) 0.0416(19) 0.0428(18) 0.0204(16) 0.0141(15) 0.0107(15)
C13 0.048(2) 0.043(2) 0.052(2) 0.0216(18) 0.0114(18) 0.0143(17)
C14 0.056(3) 0.063(3) 0.057(2) 0.031(2) 0.001(2) 0.016(2)
C15 0.043(2) 0.067(3) 0.072(3) 0.019(2) 0.001(2) 0.013(2)
C16 0.039(2) 0.055(2) 0.072(3) 0.0133(19) 0.015(2) 0.017(2)
C17 0.061(3) 0.040(2) 0.086(3) 0.0140(19) 0.024(2) 0.019(2)
C18 0.049(2) 0.066(3) 0.099(3) 0.020(2) 0.035(2) 0.028(3)
C19 0.084(4) 0.101(4) 0.060(3) -0.005(3) 0.013(2) 0.039(3)
C20 0.118(4) 0.047(2) 0.117(4) 0.047(3) 0.069(3) 0.045(3)
C21 0.116(4) 0.080(3) 0.138(5) 0.069(3) 0.076(4) 0.057(3)
C22 0.080(3) 0.081(3) 0.078(3) 0.052(3) 0.035(3) 0.035(3)
C23 0.073(3) 0.053(2) 0.043(2) 0.029(2) 0.0262(19) 0.0146(17)

loop_
_atom_type_symbol
_atom_type_description
_atom_type_scat_dispersion_real
_atom_type_scat_dispersion_imag
_atom_type_scat_source
C C 0.0033 0.0016 'International Tables Vol C Tables 4.2.6.8 and 6.1.1.4'
H H 0.0000 0.0000 'International Tables Vol C Tables 4.2.6.8 and 6.1.1.4'
N N 0.0061 0.0033 'International Tables Vol C Tables 4.2.6.8 and 6.1.1.4'
O O 0.0106 0.0060 'International Tables Vol C Tables 4.2.6.8 and 6.1.1.4'
Si Si 0.0817 0.0704 'International Tables Vol C Tables 4.2.6.8 and 6.1.1.4'
Cl Cl 0.1484 0.1585 'International Tables Vol C Tables 4.2.6.8 and 6.1.1.4'
Zr Zr -2.9673 0.5597 'International Tables Vol C Tables 4.2.6.8 and 6.1.1.4'

loop_
_geom_angle_atom_site_label_1
_geom_angle_atom_site_label_2
_geom_angle_atom_site_label_3
_geom_angle_site_symmetry_1
_geom_angle_site_symmetry_3
_geom_angle
_geom_angle_publ_flag
N2 Zr1 O1 . . 77.04(8) ?
N2 Zr1 Cl1 . . 84.08(6) ?
O1 Zr1 Cl1 . . 79.04(6) ?
N2 Zr1 C10 . . 120.70(10) ?
O1 Zr1 C10 . . 151.10(10) ?
Cl1 Zr1 C10 . . 122.63(9) ?
N2 Zr1 Cl2 . . 155.51(7) ?
O1 Zr1 Cl2 . . 78.56(6) ?
Cl1 Zr1 Cl2 . . 93.30(3) ?
C10 Zr1 Cl2 . . 81.10(8) ?
N2 Zr1 Cl3 . . 81.90(7) ?
O1 Zr1 Cl3 . . 76.92(6) ?
Cl1 Zr1 Cl3 . . 154.33(3) ?
C10 Zr1 Cl3 . . 83.04(9) ?
Cl2 Zr1 Cl3 . . 90.66(3) ?
N2 Zr1 C9 . . 88.44(10) ?
O1 Zr1 C9 . . 151.65(10) ?
Cl1 Zr1 C9 . . 124.05(8) ?
C10 Zr1 C9 . . 32.26(11) ?
Cl2 Zr1 C9 . . 112.69(8) ?
Cl3 Zr1 C9 . . 77.01(8) ?
N2 Zr1 C8 . . 75.20(9) ?
O1 Zr1 C8 . . 151.85(9) ?
Cl1 Zr1 C8 . . 93.50(7) ?
C10 Zr1 C8 . . 53.60(11) ?
Cl2 Zr1 C8 . . 129.29(8) ?
Cl3 Zr1 C8 . . 103.50(7) ?
C9 Zr1 C8 . . 31.77(10) ?
N2 Zr1 C11 . . 127.00(10) ?
O1 Zr1 C11 . . 153.12(10) ?
Cl1 Zr1 C11 . . 90.77(8) ?
C10 Zr1 C11 . . 32.11(11) ?
Cl2 Zr1 C11 . . 77.27(8) ?
Cl3 Zr1 C11 . . 114.83(8) ?
C9 Zr1 C11 . . 52.20(11) ?
C8 Zr1 C11 . . 52.45(10) ?
N2 Zr1 C12 . . 98.51(9) ?
O1 Zr1 C12 . . 153.90(9) ?
Cl1 Zr1 C12 . . 74.91(7) ?
C10 Zr1 C12 . . 52.31(11) ?
Cl2 Zr1 C12 . . 104.31(8) ?
Cl3 Zr1 C12 . . 128.42(7) ?
C9 Zr1 C12 . . 51.57(10) ?
C8 Zr1 C12 . . 31.59(9) ?
C11 Zr1 C12 . . 30.75(10) ?
N1 Si1 C18 . . 106.39(16) ?
N1 Si1 C19 . . 104.76(17) ?
C18 Si1 C19 . . 113.1(2) ?
N1 Si1 C17 . . 111.00(15) ?
C18 Si1 C17 . . 108.7(2) ?
C19 Si1 C17 . . 112.6(2) ?
C20 O1 C23 . . 105.4(3) ?
C20 O1 Zr1 . . 125.3(2) ?
C23 O1 Zr1 . . 126.99(18) ?
C1 N1 C2 . . 105.3(3) ?
C1 N1 Si1 . . 129.6(2) ?
C2 N1 Si1 . . 124.4(2) ?
C1 N2 C3 . . 104.8(3) ?
C1 N2 Zr1 . . 130.6(2) ?
C3 N2 Zr1 . . 124.4(2) ?
N2 C1 N1 . . 112.3(3) ?
N2 C1 C4 . . 123.7(3) ?
N1 C1 C4 . . 123.7(3) ?
C3 C2 N1 . . 107.6(3) ?
C3 C2 H2 . . 126.2 ?
N1 C2 H2 . . 126.2 ?
C2 C3 N2 . . 109.9(3) ?
C2 C3 H3 . . 125.0 ?
N2 C3 H3 . . 125.0 ?
C1 C4 C5 . . 111.8(3) ?
C1 C4 H4A . . 109.3 ?
C5 C4 H4A . . 109.3 ?
C1 C4 H4B . . 109.3 ?
C5 C4 H4B . . 109.3 ?
H4A C4 H4B . . 107.9 ?
C8 C5 C7 . . 110.9(3) ?
C8 C5 C6 . . 110.0(3) ?
C7 C5 C6 . . 107.8(3) ?
C8 C5 C4 . . 109.5(2) ?
C7 C5 C4 . . 109.8(3) ?
C6 C5 C4 . . 108.7(3) ?
C5 C6 H6A . . 109.5 ?
C5 C6 H6B . . 109.5 ?
H6A C6 H6B . . 109.5 ?
C5 C6 H6C . . 109.5 ?
H6A C6 H6C . . 109.5 ?
H6B C6 H6C . . 109.5 ?
C5 C7 H7A . . 109.5 ?
C5 C7 H7B . . 109.5 ?
H7A C7 H7B . . 109.5 ?
C5 C7 H7C . . 109.5 ?
H7A C7 H7C . . 109.5 ?
H7B C7 H7C . . 109.5 ?
C9 C8 C12 . . 105.6(3) ?
C9 C8 C5 . . 127.4(3) ?
C12 C8 C5 . . 126.4(3) ?
C9 C8 Zr1 . . 69.73(17) ?
C12 C8 Zr1 . . 77.94(18) ?
C5 C8 Zr1 . . 124.3(2) ?
C10 C9 C8 . . 110.9(3) ?
C10 C9 Zr1 . . 72.37(18) ?
C8 C9 Zr1 . . 78.51(18) ?
C10 C9 H9 . . 124.5 ?
C8 C9 H9 . . 124.5 ?
Zr1 C9 H9 . . 116.3 ?
C9 C10 C11 . . 107.8(3) ?
C9 C10 Zr1 . . 75.37(19) ?
C11 C10 Zr1 . . 80.5(2) ?
C9 C10 H10 . . 126.1 ?
C11 C10 H10 . . 126.1 ?
Zr1 C10 H10 . . 110.7 ?
C10 C11 C12 . . 107.7(3) ?
C10 C11 C16 . . 132.9(3) ?
C12 C11 C16 . . 119.4(3) ?
C10 C11 Zr1 . . 67.36(19) ?
C12 C11 Zr1 . . 77.67(19) ?
C16 C11 Zr1 . . 121.4(2) ?
C13 C12 C11 . . 119.2(3) ?
C13 C12 C8 . . 133.1(3) ?
C11 C12 C8 . . 107.7(3) ?
C13 C12 Zr1 . . 124.3(2) ?
C11 C12 Zr1 . . 71.58(19) ?
C8 C12 Zr1 . . 70.47(18) ?
C14 C13 C12 . . 119.3(3) ?
C14 C13 H13 . . 120.4 ?
C12 C13 H13 . . 120.4 ?
C13 C14 C15 . . 121.1(4) ?
C13 C14 H14 . . 119.5 ?
C15 C14 H14 . . 119.5 ?
C16 C15 C14 . . 121.7(4) ?
C16 C15 H15 . . 119.2 ?
C14 C15 H15 . . 119.2 ?
C15 C16 C11 . . 119.4(4) ?
C15 C16 H16 . . 120.3 ?
C11 C16 H16 . . 120.3 ?
Si1 C17 H17A . . 109.5 ?
Si1 C17 H17B . . 109.5 ?
H17A C17 H17B . . 109.5 ?
Si1 C17 H17C . . 109.5 ?
H17A C17 H17C . . 109.5 ?
H17B C17 H17C . . 109.5 ?
Si1 C18 H18A . . 109.5 ?
Si1 C18 H18B . . 109.5 ?
H18A C18 H18B . . 109.5 ?
Si1 C18 H18C . . 109.5 ?
H18A C18 H18C . . 109.5 ?
H18B C18 H18C . . 109.5 ?
Si1 C19 H19A . . 109.5 ?
Si1 C19 H19B . . 109.5 ?
H19A C19 H19B . . 109.5 ?
Si1 C19 H19C . . 109.5 ?
H19A C19 H19C . . 109.5 ?
H19B C19 H19C . . 109.5 ?
C21 C20 O1 . . 107.4(3) ?
C21 C20 H20A . . 110.2 ?
O1 C20 H20A . . 110.2 ?
C21 C20 H20B . . 110.2 ?
O1 C20 H20B . . 110.2 ?
H20A C20 H20B . . 108.5 ?
C20 C21 C22 . . 108.4(4) ?
C20 C21 H21A . . 110.0 ?
C22 C21 H21A . . 110.0 ?
C20 C21 H21B . . 110.0 ?
C22 C21 H21B . . 110.0 ?
H21A C21 H21B . . 108.4 ?
C21 C22 C23 . . 105.2(3) ?
C21 C22 H22A . . 110.7 ?
C23 C22 H22A . . 110.7 ?
C21 C22 H22B . . 110.7 ?
C23 C22 H22B . . 110.7 ?
H22A C22 H22B . . 108.8 ?
O1 C23 C22 . . 105.5(3) ?
O1 C23 H23A . . 110.6 ?
C22 C23 H23A . . 110.6 ?
O1 C23 H23B . . 110.6 ?
C22 C23 H23B . . 110.6 ?
H23A C23 H23B . . 108.8 ?

loop_
_geom_bond_atom_site_label_1
_geom_bond_atom_site_label_2
_geom_bond_site_symmetry_2
_geom_bond_distance
_geom_bond_publ_flag
Zr1 N2 . 2.338(3) ?
Zr1 O1 . 2.375(2) ?
Zr1 Cl1 . 2.4647(8) ?
Zr1 C10 . 2.472(3) ?
Zr1 Cl2 . 2.4720(9) ?
Zr1 Cl3 . 2.4898(9) ?
Zr1 C9 . 2.509(3) ?
Zr1 C8 . 2.622(3) ?
Zr1 C11 . 2.642(3) ?
Zr1 C12 . 2.720(3) ?
Si1 N1 . 1.814(3) ?
Si1 C18 . 1.833(4) ?
Si1 C19 . 1.842(4) ?
Si1 C17 . 1.843(4) ?
O1 C20 . 1.453(4) ?
O1 C23 . 1.462(4) ?
N1 C1 . 1.356(4) ?
N1 C2 . 1.392(4) ?
N2 C1 . 1.329(4) ?
N2 C3 . 1.390(4) ?
C1 C4 . 1.488(4) ?
C2 C3 . 1.335(5) ?
C2 H2 . 0.9300 ?
C3 H3 . 0.9300 ?
C4 C5 . 1.563(4) ?
C4 H4A . 0.9700 ?
C4 H4B . 0.9700 ?
C5 C8 . 1.511(4) ?
C5 C7 . 1.534(5) ?
C5 C6 . 1.541(4) ?
C6 H6A . 0.9600 ?
C6 H6B . 0.9600 ?
C6 H6C . 0.9600 ?
C7 H7A . 0.9600 ?
C7 H7B . 0.9600 ?
C7 H7C . 0.9600 ?
C8 C9 . 1.408(4) ?
C8 C12 . 1.457(4) ?
C9 C10 . 1.384(5) ?
C9 H9 . 0.9300 ?
C10 C11 . 1.424(5) ?
C10 H10 . 0.9300 ?
C11 C12 . 1.424(5) ?
C11 C16 . 1.427(5) ?
C12 C13 . 1.420(5) ?
C13 C14 . 1.361(5) ?
C13 H13 . 0.9300 ?
C14 C15 . 1.411(6) ?
C14 H14 . 0.9300 ?
C15 C16 . 1.339(5) ?
C15 H15 . 0.9300 ?
C16 H16 . 0.9300 ?
C17 H17A . 0.9600 ?
C17 H17B . 0.9600 ?
C17 H17C . 0.9600 ?
C18 H18A . 0.9600 ?
C18 H18B . 0.9600 ?
C18 H18C . 0.9600 ?
C19 H19A . 0.9600 ?
C19 H19B . 0.9600 ?
C19 H19C . 0.9600 ?
C20 C21 . 1.445(6) ?
C20 H20A . 0.9700 ?
C20 H20B . 0.9700 ?
C21 C22 . 1.465(6) ?
C21 H21A . 0.9700 ?
C21 H21B . 0.9700 ?
C22 C23 . 1.503(5) ?
C22 H22A . 0.9700 ?
C22 H22B . 0.9700 ?
C23 H23A . 0.9700 ?
C23 H23B . 0.9700 ?

loop_
_geom_torsion_atom_site_label_1
_geom_torsion_atom_site_label_2
_geom_torsion_atom_site_label_3
_geom_torsion_atom_site_label_4
_geom_torsion_site_symmetry_1
_geom_torsion_site_symmetry_2
_geom_torsion_site_symmetry_3
_geom_torsion_site_symmetry_4
_geom_torsion
_geom_torsion_publ_flag
N2 Zr1 O1 C20 . . . . 137.0(3) ?
Cl1 Zr1 O1 C20 . . . . -136.6(3) ?
C10 Zr1 O1 C20 . . . . 5.1(4) ?
Cl2 Zr1 O1 C20 . . . . -41.0(3) ?
Cl3 Zr1 O1 C20 . . . . 52.4(3) ?
C9 Zr1 O1 C20 . . . . 76.0(4) ?
C8 Zr1 O1 C20 . . . . 146.7(3) ?
C11 Zr1 O1 C20 . . . . -67.2(4) ?
C12 Zr1 O1 C20 . . . . -140.2(3) ?
N2 Zr1 O1 C23 . . . . -62.6(3) ?
Cl1 Zr1 O1 C23 . . . . 23.7(3) ?
C10 Zr1 O1 C23 . . . . 165.5(3) ?
Cl2 Zr1 O1 C23 . . . . 119.4(3) ?
Cl3 Zr1 O1 C23 . . . . -147.2(3) ?
C9 Zr1 O1 C23 . . . . -123.6(3) ?
C8 Zr1 O1 C23 . . . . -53.0(4) ?
C11 Zr1 O1 C23 . . . . 93.1(3) ?
C12 Zr1 O1 C23 . . . . 20.2(4) ?
C18 Si1 N1 C1 . . . . -179.5(3) ?
C19 Si1 N1 C1 . . . . -59.5(3) ?
C17 Si1 N1 C1 . . . . 62.4(3) ?
C18 Si1 N1 C2 . . . . -10.9(3) ?
C19 Si1 N1 C2 . . . . 109.2(3) ?
C17 Si1 N1 C2 . . . . -129.0(3) ?
O1 Zr1 N2 C1 . . . . 139.2(3) ?
Cl1 Zr1 N2 C1 . . . . 59.1(3) ?
C10 Zr1 N2 C1 . . . . -65.6(3) ?
Cl2 Zr1 N2 C1 . . . . 144.0(2) ?
Cl3 Zr1 N2 C1 . . . . -142.5(3) ?
C9 Zr1 N2 C1 . . . . -65.4(3) ?
C8 Zr1 N2 C1 . . . . -36.1(3) ?
C11 Zr1 N2 C1 . . . . -27.4(3) ?
C12 Zr1 N2 C1 . . . . -14.6(3) ?
O1 Zr1 N2 C3 . . . . -34.1(2) ?
Cl1 Zr1 N2 C3 . . . . -114.2(2) ?
C10 Zr1 N2 C3 . . . . 121.2(2) ?
Cl2 Zr1 N2 C3 . . . . -29.2(3) ?
Cl3 Zr1 N2 C3 . . . . 44.3(2) ?
C9 Zr1 N2 C3 . . . . 121.4(2) ?
C8 Zr1 N2 C3 . . . . 150.6(3) ?
C11 Zr1 N2 C3 . . . . 159.3(2) ?
C12 Zr1 N2 C3 . . . . 172.1(2) ?
C3 N2 C1 N1 . . . . 0.1(3) ?
Zr1 N2 C1 N1 . . . . -174.11(19) ?
C3 N2 C1 C4 . . . . -174.0(3) ?
Zr1 N2 C1 C4 . . . . 11.8(4) ?
C2 N1 C1 N2 . . . . 0.7(3) ?
Si1 N1 C1 N2 . . . . 171.1(2) ?
C2 N1 C1 C4 . . . . 174.8(3) ?
Si1 N1 C1 C4 . . . . -14.8(4) ?
C1 N1 C2 C3 . . . . -1.3(4) ?
Si1 N1 C2 C3 . . . . -172.3(2) ?
N1 C2 C3 N2 . . . . 1.5(4) ?
C1 N2 C3 C2 . . . . -1.0(4) ?
Zr1 N2 C3 C2 . . . . 173.7(2) ?
N2 C1 C4 C5 . . . . 55.6(4) ?
N1 C1 C4 C5 . . . . -117.8(3) ?
C1 C4 C5 C8 . . . . -74.1(3) ?
C1 C4 C5 C7 . . . . 47.9(4) ?
C1 C4 C5 C6 . . . . 165.6(3) ?
C7 C5 C8 C9 . . . . 2.0(4) ?
C6 C5 C8 C9 . . . . -117.1(4) ?
C4 C5 C8 C9 . . . . 123.5(3) ?
C7 C5 C8 C12 . . . . 171.5(3) ?
C6 C5 C8 C12 . . . . 52.4(4) ?
C4 C5 C8 C12 . . . . -67.1(4) ?
C7 C5 C8 Zr1 . . . . -87.6(3) ?
C6 C5 C8 Zr1 . . . . 153.3(2) ?
C4 C5 C8 Zr1 . . . . 33.8(3) ?
N2 Zr1 C8 C9 . . . . -111.9(2) ?
O1 Zr1 C8 C9 . . . . -121.7(2) ?
Cl1 Zr1 C8 C9 . . . . 165.2(2) ?
C10 Zr1 C8 C9 . . . . 36.4(2) ?
Cl2 Zr1 C8 C9 . . . . 68.0(2) ?
Cl3 Zr1 C8 C9 . . . . -34.2(2) ?
C11 Zr1 C8 C9 . . . . 76.9(2) ?
C12 Zr1 C8 C9 . . . . 111.9(3) ?
N2 Zr1 C8 C12 . . . . 136.2(2) ?
O1 Zr1 C8 C12 . . . . 126.5(2) ?
Cl1 Zr1 C8 C12 . . . . 53.30(18) ?
C10 Zr1 C8 C12 . . . . -75.5(2) ?
Cl2 Zr1 C8 C12 . . . . -43.9(2) ?
Cl3 Zr1 C8 C12 . . . . -146.08(17) ?
C9 Zr1 C8 C12 . . . . -111.9(3) ?
C11 Zr1 C8 C12 . . . . -34.97(18) ?
N2 Zr1 C8 C5 . . . . 10.2(2) ?
O1 Zr1 C8 C5 . . . . 0.4(4) ?
Cl1 Zr1 C8 C5 . . . . -72.7(2) ?
C10 Zr1 C8 C5 . . . . 158.5(3) ?
Cl2 Zr1 C8 C5 . . . . -169.9(2) ?
Cl3 Zr1 C8 C5 . . . . 87.9(2) ?
C9 Zr1 C8 C5 . . . . 122.1(4) ?
C11 Zr1 C8 C5 . . . . -161.0(3) ?
C12 Zr1 C8 C5 . . . . -126.0(3) ?
C12 C8 C9 C10 . . . . 4.6(4) ?
C5 C8 C9 C10 . . . . 175.8(3) ?
Zr1 C8 C9 C10 . . . . -65.9(2) ?
C12 C8 C9 Zr1 . . . . 70.5(2) ?
C5 C8 C9 Zr1 . . . . -118.3(3) ?
N2 Zr1 C9 C10 . . . . -179.7(2) ?
O1 Zr1 C9 C10 . . . . -121.2(2) ?
Cl1 Zr1 C9 C10 . . . . 98.5(2) ?
Cl2 Zr1 C9 C10 . . . . -12.4(2) ?
Cl3 Zr1 C9 C10 . . . . -97.6(2) ?
C8 Zr1 C9 C10 . . . . 116.5(3) ?
C11 Zr1 C9 C10 . . . . 38.8(2) ?
C12 Zr1 C9 C10 . . . . 78.2(2) ?
N2 Zr1 C9 C8 . . . . 63.8(2) ?
O1 Zr1 C9 C8 . . . . 122.3(2) ?
Cl1 Zr1 C9 C8 . . . . -18.0(2) ?
C10 Zr1 C9 C8 . . . . -116.5(3) ?
Cl2 Zr1 C9 C8 . . . . -128.95(18) ?
Cl3 Zr1 C9 C8 . . . . 145.9(2) ?
C11 Zr1 C9 C8 . . . . -77.7(2) ?
C12 Zr1 C9 C8 . . . . -38.36(19) ?
C8 C9 C10 C11 . . . . -5.0(4) ?
Zr1 C9 C10 C11 . . . . -74.8(2) ?
C8 C9 C10 Zr1 . . . . 69.8(2) ?
N2 Zr1 C10 C9 . . . . 0.4(2) ?
O1 Zr1 C10 C9 . . . . 122.8(2) ?
Cl1 Zr1 C10 C9 . . . . -103.4(2) ?
Cl2 Zr1 C10 C9 . . . . 168.4(2) ?
Cl3 Zr1 C10 C9 . . . . 76.6(2) ?
C8 Zr1 C10 C9 . . . . -35.82(19) ?
C11 Zr1 C10 C9 . . . . -111.4(3) ?
C12 Zr1 C10 C9 . . . . -75.7(2) ?
N2 Zr1 C10 C11 . . . . 111.8(2) ?
O1 Zr1 C10 C11 . . . . -125.8(2) ?
Cl1 Zr1 C10 C11 . . . . 8.0(2) ?
Cl2 Zr1 C10 C11 . . . . -80.22(19) ?
Cl3 Zr1 C10 C11 . . . . -172.0(2) ?
C9 Zr1 C10 C11 . . . . 111.4(3) ?
C8 Zr1 C10 C11 . . . . 75.5(2) ?
C12 Zr1 C10 C11 . . . . 35.71(19) ?
C9 C10 C11 C12 . . . . 3.3(4) ?
Zr1 C10 C11 C12 . . . . -67.9(2) ?
C9 C10 C11 C16 . . . . -176.3(4) ?
Zr1 C10 C11 C16 . . . . 112.6(4) ?
C9 C10 C11 Zr1 . . . . 71.2(2) ?
N2 Zr1 C11 C10 . . . . -90.1(2) ?
O1 Zr1 C11 C10 . . . . 119.9(2) ?
Cl1 Zr1 C11 C10 . . . . -173.27(19) ?
Cl2 Zr1 C11 C10 . . . . 93.5(2) ?
Cl3 Zr1 C11 C10 . . . . 8.8(2) ?
C9 Zr1 C11 C10 . . . . -38.98(19) ?
C8 Zr1 C11 C10 . . . . -79.4(2) ?
C12 Zr1 C11 C10 . . . . -115.4(3) ?
N2 Zr1 C11 C12 . . . . 25.3(2) ?
O1 Zr1 C11 C12 . . . . -124.7(2) ?
Cl1 Zr1 C11 C12 . . . . -57.87(19) ?
C10 Zr1 C11 C12 . . . . 115.4(3) ?
Cl2 Zr1 C11 C12 . . . . -151.1(2) ?
Cl3 Zr1 C11 C12 . . . . 124.17(18) ?
C9 Zr1 C11 C12 . . . . 76.4(2) ?
C8 Zr1 C11 C12 . . . . 35.96(18) ?
N2 Zr1 C11 C16 . . . . 142.3(3) ?
O1 Zr1 C11 C16 . . . . -7.6(4) ?
Cl1 Zr1 C11 C16 . . . . 59.2(3) ?
C10 Zr1 C11 C16 . . . . -127.5(4) ?
Cl2 Zr1 C11 C16 . . . . -34.0(3) ?
Cl3 Zr1 C11 C16 . . . . -118.8(3) ?
C9 Zr1 C11 C16 . . . . -166.5(4) ?
C8 Zr1 C11 C16 . . . . 153.0(3) ?
C12 Zr1 C11 C16 . . . . 117.1(4) ?
C10 C11 C12 C13 . . . . -179.3(3) ?
C16 C11 C12 C13 . . . . 0.3(5) ?
Zr1 C11 C12 C13 . . . . 119.6(3) ?
C10 C11 C12 C8 . . . . -0.5(4) ?
C16 C11 C12 C8 . . . . 179.1(3) ?
Zr1 C11 C12 C8 . . . . -61.6(2) ?
C10 C11 C12 Zr1 . . . . 61.1(2) ?
C16 C11 C12 Zr1 . . . . -119.3(3) ?
C9 C8 C12 C13 . . . . 176.2(3) ?
C5 C8 C12 C13 . . . . 4.8(6) ?
Zr1 C8 C12 C13 . . . . -119.1(4) ?
C9 C8 C12 C11 . . . . -2.4(4) ?
C5 C8 C12 C11 . . . . -173.7(3) ?
Zr1 C8 C12 C11 . . . . 62.3(2) ?
C9 C8 C12 Zr1 . . . . -64.7(2) ?
C5 C8 C12 Zr1 . . . . 124.0(3) ?
N2 Zr1 C12 C13 . . . . 86.9(3) ?
O1 Zr1 C12 C13 . . . . 9.0(4) ?
Cl1 Zr1 C12 C13 . . . . 5.4(3) ?
C10 Zr1 C12 C13 . . . . -150.7(3) ?
Cl2 Zr1 C12 C13 . . . . -84.2(3) ?
Cl3 Zr1 C12 C13 . . . . 173.3(2) ?
C9 Zr1 C12 C13 . . . . 168.0(3) ?
C8 Zr1 C12 C13 . . . . 129.4(4) ?
C11 Zr1 C12 C13 . . . . -113.3(4) ?
N2 Zr1 C12 C11 . . . . -159.8(2) ?
O1 Zr1 C12 C11 . . . . 122.3(2) ?
Cl1 Zr1 C12 C11 . . . . 118.7(2) ?
C10 Zr1 C12 C11 . . . . -37.4(2) ?
Cl2 Zr1 C12 C11 . . . . 29.1(2) ?
Cl3 Zr1 C12 C11 . . . . -73.4(2) ?
C9 Zr1 C12 C11 . . . . -78.7(2) ?
C8 Zr1 C12 C11 . . . . -117.3(3) ?
N2 Zr1 C12 C8 . . . . -42.55(19) ?
O1 Zr1 C12 C8 . . . . -120.4(2) ?
Cl1 Zr1 C12 C8 . . . . -124.02(19) ?
C10 Zr1 C12 C8 . . . . 79.9(2) ?
Cl2 Zr1 C12 C8 . . . . 146.39(17) ?
Cl3 Zr1 C12 C8 . . . . 43.8(2) ?
C9 Zr1 C12 C8 . . . . 38.59(18) ?
C11 Zr1 C12 C8 . . . . 117.3(3) ?
C11 C12 C13 C14 . . . . 1.2(5) ?
C8 C12 C13 C14 . . . . -177.3(4) ?
Zr1 C12 C13 C14 . . . . 87.9(4) ?
C12 C13 C14 C15 . . . . -1.4(6) ?
C13 C14 C15 C16 . . . . 0.0(6) ?
C14 C15 C16 C11 . . . . 1.5(6) ?
C10 C11 C16 C15 . . . . 177.9(4) ?
C12 C11 C16 C15 . . . . -1.6(6) ?
Zr1 C11 C16 C15 . . . . -94.9(4) ?
C23 O1 C20 C21 . . . . 25.8(5) ?
Zr1 O1 C20 C21 . . . . -170.3(3) ?
O1 C20 C21 C22 . . . . -12.5(6) ?
C20 C21 C22 C23 . . . . -5.4(6) ?
C20 O1 C23 C22 . . . . -28.9(4) ?
Zr1 O1 C23 C22 . . . . 167.7(2) ?
C21 C22 C23 O1 . . . . 21.1(5) ?
